data_4120939
loop_
_publ_author_name
'Daniel Gallego'
'Andreas Br\"uck'
'Elisabeth Irran'
'Florian Meier'
'Martin Kaupp'
'Matthias Driess'
'John F. Hartwig'

_publ_section_title
;
 From Bis(silylene) and Bis(germylene) Pincer-Type Nickel(II) Complexes to
 Isolable Intermediates of the Nickel-Catalyzed Sonogashira Cross-Coupling
 Reaction
;
_journal_name_full 'Journal of the American Chemical Society'
_journal_page_first 15617
_journal_page_last 15626
_journal_paper_doi 10.1021/ja408137t
_journal_volume 135
_journal_year 2013
_chemical_formula_sum 'C44 H65 I N4 Ni O2 Si2'
_chemical_formula_weight 923.79
_chemical_name_systematic
; 
 ? 
;
_space_group_IT_number 2
_symmetry_cell_setting triclinic
_symmetry_space_group_name_Hall '-P 1'
_symmetry_space_group_name_H-M 'P -1'
_atom_sites_solution_hydrogens geom
_atom_sites_solution_primary direct
_atom_sites_solution_secondary difmap
_audit_creation_method
;
CrysAlisPro, Agilent Technologies,
Version 1.171.36.28 (release 01-02-2013 CrysAlis171 .NET)
(compiled Feb  1 2013,16:14:44)
;
_cell_angle_alpha 73.485(3)
_cell_angle_beta 74.053(3)
_cell_angle_gamma 73.009(3)
_cell_formula_units_Z 4
_cell_length_a 12.2414(4)
_cell_length_b 20.7843(7)
_cell_length_c 21.9693(7)
_cell_measurement_reflns_used 11554
_cell_measurement_temperature 150(2)
_cell_measurement_theta_max 73.3520
_cell_measurement_theta_min 3.4320
_cell_volume 5011.9(3)
_computing_cell_refinement
;
CrysAlisPro, Agilent Technologies,
Version 1.171.36.28 (release 01-02-2013 CrysAlis171 .NET)
(compiled Feb  1 2013,16:14:44)
;
_computing_data_collection
;
CrysAlisPro, Agilent Technologies,
Version 1.171.36.28 (release 01-02-2013 CrysAlis171 .NET)
(compiled Feb  1 2013,16:14:44)
;
_computing_data_reduction
;
CrysAlisPro, Agilent Technologies,
Version 1.171.36.28 (release 01-02-2013 CrysAlis171 .NET)
(compiled Feb  1 2013,16:14:44)
;
_computing_structure_refinement 'SHELXL-97 (Sheldrick, 1997)'
_computing_structure_solution 'SHELXS-97 (Sheldrick, 1990)'
_diffrn_ambient_temperature 150(2)
_diffrn_measured_fraction_theta_full 0.998
_diffrn_measured_fraction_theta_max 0.998
_diffrn_measurement_device_type 'SuperNova, Single source at offset, Atlas'
_diffrn_measurement_method '\w scans'
_diffrn_radiation_monochromator mirror
_diffrn_radiation_source 'SuperNova (Cu) x-ray Source'
_diffrn_radiation_type CuK\a
_diffrn_radiation_wavelength 1.54184
_diffrn_reflns_av_R_equivalents 0.1232
_diffrn_reflns_av_sigmaI/netI 0.1430
_diffrn_reflns_limit_h_max 14
_diffrn_reflns_limit_h_min -14
_diffrn_reflns_limit_k_max 24
_diffrn_reflns_limit_k_min -19
_diffrn_reflns_limit_l_max 26
_diffrn_reflns_limit_l_min -26
_diffrn_reflns_number 40093
_diffrn_reflns_theta_full 67.50
_diffrn_reflns_theta_max 67.50
_diffrn_reflns_theta_min 3.46
_exptl_absorpt_coefficient_mu 6.121
_exptl_absorpt_correction_T_max 0.7102
_exptl_absorpt_correction_T_min 0.3213
_exptl_absorpt_correction_type multi-scan
_exptl_absorpt_process_details
;
CrysAlisPro, Agilent Technologies,
Version 1.171.36.28 (release 01-02-2013 CrysAlis171 .NET)
(compiled Feb  1 2013,16:14:44)
empirical absorption correction using spherical harmonics,
 implemented in SCALE3 ABSPACK scaling algorithm.
;
_exptl_crystal_colour red
_exptl_crystal_density_diffrn 1.224
_exptl_crystal_description rod
_exptl_crystal_F_000 1928
_exptl_crystal_size_max 0.24
_exptl_crystal_size_mid 0.08
_exptl_crystal_size_min 0.06
_platon_squeeze_details
;
;
_refine_diff_density_max 3.966
_refine_diff_density_min -2.464
_refine_diff_density_rms 0.189
_refine_ls_extinction_method none
_refine_ls_goodness_of_fit_ref 1.516
_refine_ls_hydrogen_treatment constr
_refine_ls_matrix_type full
_refine_ls_number_parameters 1084
_refine_ls_number_reflns 18041
_refine_ls_number_restraints 198
_refine_ls_restrained_S_all 1.508
_refine_ls_R_factor_all 0.1354
_refine_ls_R_factor_gt 0.1052
_refine_ls_shift/su_max 0.002
_refine_ls_shift/su_mean 0.000
_refine_ls_structure_factor_coef Fsqd
_refine_ls_weighting_details 'calc w=1/[\s^2^(Fo^2^)+(0.0030P)^2^+0.0000P] where P=(Fo^2^+2Fc^2^)/3'
_refine_ls_weighting_scheme calc
_refine_ls_wR_factor_gt 0.2023
_refine_ls_wR_factor_ref 0.2220
_reflns_number_gt 11641
_reflns_number_total 18041
_reflns_threshold_expression >2sigma(I)
_cod_data_source_file ja408137t_si_006.cif
_cod_data_source_block p-1
_cod_database_code 4120939

loop_
_symmetry_equiv_pos_as_xyz
'x, y, z'
'-x, -y, -z'

loop_
_atom_site_label
_atom_site_type_symbol
_atom_site_fract_x
_atom_site_fract_y
_atom_site_fract_z
_atom_site_U_iso_or_equiv
_atom_site_adp_type
_atom_site_occupancy
_atom_site_symmetry_multiplicity
_atom_site_calc_flag
_atom_site_refinement_flags
_atom_site_disorder_assembly
_atom_site_disorder_group
I1 I 0.97278(6) 0.36187(4) 0.14869(4) 0.0576(2) Uani 1 1 d . . .
I2 I -0.00576(5) 0.72137(3) 0.29346(4) 0.04829(18) Uani 1 1 d . . .
Ni1 Ni 0.80518(13) 0.30561(8) 0.17446(8) 0.0398(4) Uani 1 1 d . . .
Ni2 Ni 0.15203(12) 0.74879(6) 0.32769(8) 0.0335(3) Uani 1 1 d . . .
Si1 Si 0.7786(2) 0.28022(12) 0.27902(12) 0.0360(5) Uani 1 1 d . . .
Si2 Si 0.7896(2) 0.31344(13) 0.07639(13) 0.0394(6) Uani 1 1 d . . .
Si3 Si 0.0750(2) 0.85761(11) 0.32842(13) 0.0349(5) Uani 1 1 d . . .
Si4 Si 0.2836(2) 0.65316(11) 0.32157(13) 0.0331(5) Uani 1 1 d . . .
O1 O 0.6627(5) 0.2462(3) 0.3080(3) 0.0416(15) Uani 1 1 d . . .
O2 O 0.6672(6) 0.2917(3) 0.0799(3) 0.0432(16) Uani 1 1 d . . .
O3 O 0.1623(5) 0.8845(3) 0.3571(4) 0.0448(17) Uani 1 1 d . . .
O4 O 0.3955(5) 0.6565(3) 0.3483(3) 0.0388(15) Uani 1 1 d . . .
N1 N 0.8851(6) 0.2315(4) 0.3298(4) 0.0368(18) Uani 1 1 d . . .
N2 N 0.7752(6) 0.3325(4) 0.3352(4) 0.0383(18) Uani 1 1 d . . .
N3 N 0.9032(7) 0.2790(4) 0.0128(4) 0.0424(19) Uani 1 1 d . A .
N4 N 0.8123(6) 0.3836(4) 0.0062(4) 0.0363(17) Uani 1 1 d . . .
N5 N 0.0366(7) 0.9203(4) 0.2551(4) 0.0418(19) Uani 1 1 d . C .
N6 N -0.0739(6) 0.9076(3) 0.3496(4) 0.0336(17) Uani 1 1 d . . .
N7 N 0.3413(6) 0.6167(3) 0.2483(4) 0.0375(18) Uani 1 1 d . . .
N8 N 0.2698(6) 0.5638(3) 0.3451(4) 0.0332(16) Uani 1 1 d . . .
C1 C 0.6676(8) 0.2704(4) 0.1928(4) 0.0345(19) Uani 1 1 d . . .
C2 C 0.6132(7) 0.2686(4) 0.1459(4) 0.036(2) Uani 1 1 d . . .
C3 C 0.5106(7) 0.2455(4) 0.1586(5) 0.033(2) Uani 1 1 d . . .
C4 C 0.4627(6) 0.2227(3) 0.2234(4) 0.0290(19) Uani 1 1 d . . .
H4 H 0.3937 0.2061 0.2335 0.035 Uiso 1 1 calc R . .
C5 C 0.5086(7) 0.2226(4) 0.2740(5) 0.033(2) Uani 1 1 d . . .
C6 C 0.6107(7) 0.2462(4) 0.2585(5) 0.037(2) Uani 1 1 d . . .
C7 C 0.4496(7) 0.1975(4) 0.3460(4) 0.035(2) Uani 1 1 d . . .
C8 C 0.4216(8) 0.2556(5) 0.3837(5) 0.047(3) Uani 1 1 d . . .
H8A H 0.3775 0.2411 0.4277 0.070 Uiso 1 1 calc R . .
H8B H 0.3750 0.2979 0.3611 0.070 Uiso 1 1 calc R . .
H8C H 0.4947 0.2643 0.3860 0.070 Uiso 1 1 calc R . .
C9 C 0.5297(8) 0.1341(5) 0.3781(5) 0.043(2) Uani 1 1 d . . .
H9A H 0.4928 0.1196 0.4237 0.065 Uiso 1 1 calc R . .
H9B H 0.6039 0.1449 0.3754 0.065 Uiso 1 1 calc R . .
H9C H 0.5444 0.0968 0.3558 0.065 Uiso 1 1 calc R . .
C10 C 0.3350(8) 0.1796(5) 0.3528(4) 0.040(2) Uani 1 1 d . . .
H10A H 0.3499 0.1383 0.3359 0.060 Uiso 1 1 calc R . .
H10B H 0.2849 0.2182 0.3282 0.060 Uiso 1 1 calc R . .
H10C H 0.2960 0.1707 0.3987 0.060 Uiso 1 1 calc R . .
C11 C 0.4574(7) 0.2432(4) 0.1035(4) 0.0340(19) Uani 1 1 d . . .
C12 C 0.4206(9) 0.3166(5) 0.0630(6) 0.054(3) Uani 1 1 d . . .
H12A H 0.4893 0.3362 0.0437 0.080 Uiso 1 1 calc R . .
H12B H 0.3631 0.3455 0.0910 0.080 Uiso 1 1 calc R . .
H12C H 0.3860 0.3147 0.0284 0.080 Uiso 1 1 calc R . .
C13 C 0.5442(9) 0.1986(5) 0.0583(5) 0.051(3) Uani 1 1 d . . .
H13A H 0.6132 0.2179 0.0383 0.076 Uiso 1 1 calc R . .
H13B H 0.5071 0.1978 0.0243 0.076 Uiso 1 1 calc R . .
H13C H 0.5678 0.1515 0.0833 0.076 Uiso 1 1 calc R . .
C14 C 0.3459(9) 0.2145(6) 0.1296(6) 0.054(3) Uani 1 1 d . . .
H14A H 0.3123 0.2169 0.0931 0.081 Uiso 1 1 calc R . .
H14B H 0.2888 0.2421 0.1589 0.081 Uiso 1 1 calc R . .
H14C H 0.3660 0.1665 0.1532 0.081 Uiso 1 1 calc R . .
C15 C 0.9072(7) 0.3427(4) -0.0207(5) 0.037(2) Uani 1 1 d . . .
C16 C 0.9900(11) 0.2115(5) 0.0118(6) 0.057(2) Uani 1 1 d U . .
C17 C 1.085(3) 0.2004(14) 0.0437(16) 0.059(4) Uani 0.50 1 d PU A 1
H17A H 1.0533 0.2055 0.0886 0.088 Uiso 0.50 1 calc PR A 1
H17B H 1.1321 0.2344 0.0206 0.088 Uiso 0.50 1 calc PR A 1
H17C H 1.1343 0.1538 0.0435 0.088 Uiso 0.50 1 calc PR A 1
C18 C 0.918(2) 0.1541(13) 0.0420(13) 0.062(4) Uani 0.50 1 d PU A 1
H18A H 0.8825 0.1549 0.0877 0.093 Uiso 0.50 1 calc PR A 1
H18B H 0.9699 0.1087 0.0390 0.093 Uiso 0.50 1 calc PR A 1
H18C H 0.8562 0.1630 0.0181 0.093 Uiso 0.50 1 calc PR A 1
C19 C 1.040(2) 0.2021(11) -0.0621(13) 0.051(3) Uani 0.50 1 d PU A 1
H19A H 1.0777 0.2396 -0.0878 0.077 Uiso 0.50 1 calc PR A 1
H19B H 0.9747 0.2034 -0.0808 0.077 Uiso 0.50 1 calc PR A 1
H19C H 1.0962 0.1577 -0.0625 0.077 Uiso 0.50 1 calc PR A 1
C17A C 1.103(3) 0.2166(14) 0.0275(17) 0.061(4) Uani 0.50 1 d PU A 2
H17D H 1.0871 0.2219 0.0723 0.091 Uiso 0.50 1 calc PR A 2
H17E H 1.1304 0.2565 -0.0024 0.091 Uiso 0.50 1 calc PR A 2
H17F H 1.1641 0.1744 0.0225 0.091 Uiso 0.50 1 calc PR A 2
C18A C 0.928(2) 0.1590(13) 0.0697(12) 0.060(4) Uani 0.50 1 d PU A 2
H18D H 0.9067 0.1759 0.1097 0.089 Uiso 0.50 1 calc PR A 2
H18E H 0.9825 0.1135 0.0759 0.089 Uiso 0.50 1 calc PR A 2
H18F H 0.8582 0.1552 0.0591 0.089 Uiso 0.50 1 calc PR A 2
C19A C 0.998(2) 0.1903(12) -0.0506(13) 0.057(3) Uani 0.50 1 d PU A 2
H19D H 0.9323 0.1699 -0.0453 0.085 Uiso 0.50 1 calc PR A 2
H19E H 1.0716 0.1563 -0.0598 0.085 Uiso 0.50 1 calc PR A 2
H19F H 0.9954 0.2310 -0.0866 0.085 Uiso 0.50 1 calc PR A 2
C20 C 0.7580(7) 0.4581(4) -0.0088(5) 0.035(2) Uani 1 1 d . . .
C21 C 0.8467(9) 0.5028(4) -0.0309(5) 0.048(2) Uani 1 1 d . . .
H21A H 0.8986 0.4883 -0.0002 0.071 Uiso 1 1 calc R . .
H21B H 0.8057 0.5512 -0.0327 0.071 Uiso 1 1 calc R . .
H21C H 0.8929 0.4974 -0.0741 0.071 Uiso 1 1 calc R . .
C22 C 0.6899(9) 0.4731(4) -0.0616(5) 0.044(2) Uani 1 1 d . . .
H22A H 0.7440 0.4630 -0.1017 0.066 Uiso 1 1 calc R . .
H22B H 0.6486 0.5219 -0.0695 0.066 Uiso 1 1 calc R . .
H22C H 0.6331 0.4442 -0.0477 0.066 Uiso 1 1 calc R . .
C23 C 0.6783(9) 0.4741(5) 0.0543(5) 0.052(3) Uani 1 1 d . . .
H23A H 0.6153 0.4497 0.0670 0.077 Uiso 1 1 calc R . .
H23B H 0.6447 0.5239 0.0481 0.077 Uiso 1 1 calc R . .
H23C H 0.7235 0.4591 0.0884 0.077 Uiso 1 1 calc R . .
C24 C 1.0063(7) 0.3631(4) -0.0735(5) 0.043(2) Uani 1 1 d . . .
C25 C 1.0922(9) 0.3804(5) -0.0569(5) 0.047(2) Uani 1 1 d . . .
H25 H 1.0873 0.3804 -0.0129 0.057 Uiso 1 1 calc R . .
C26 C 1.1883(9) 0.3983(6) -0.1054(6) 0.055(3) Uani 1 1 d . . .
H26 H 1.2488 0.4099 -0.0942 0.066 Uiso 1 1 calc R . .
C27 C 1.1936(9) 0.3988(6) -0.1688(5) 0.052(3) Uani 1 1 d . . .
H27 H 1.2569 0.4117 -0.2019 0.063 Uiso 1 1 calc R . .
C28 C 1.1059(9) 0.3803(6) -0.1843(6) 0.057(3) Uani 1 1 d . . .
H28 H 1.1109 0.3797 -0.2281 0.068 Uiso 1 1 calc R . .
C29 C 1.0140(8) 0.3631(5) -0.1385(5) 0.042(2) Uani 1 1 d . . .
H29 H 0.9547 0.3509 -0.1501 0.051 Uiso 1 1 calc R . .
C30 C 0.8680(8) 0.2858(4) 0.3559(5) 0.038(2) Uani 1 1 d . . .
C31 C 0.9801(9) 0.1687(5) 0.3277(5) 0.044(2) Uani 1 1 d . . .
C32 C 1.0855(9) 0.1854(6) 0.2787(7) 0.068(4) Uani 1 1 d . . .
H32A H 1.0657 0.2047 0.2359 0.102 Uiso 1 1 calc R . .
H32B H 1.1477 0.1432 0.2773 0.102 Uiso 1 1 calc R . .
H32C H 1.1124 0.2191 0.2909 0.102 Uiso 1 1 calc R . .
C33 C 1.0137(12) 0.1370(6) 0.3926(7) 0.079(4) Uani 1 1 d . . .
H33A H 1.0464 0.1689 0.4039 0.118 Uiso 1 1 calc R . .
H33B H 1.0722 0.0935 0.3905 0.118 Uiso 1 1 calc R . .
H33C H 0.9444 0.1282 0.4258 0.118 Uiso 1 1 calc R . .
C34 C 0.9340(10) 0.1207(6) 0.3053(6) 0.062(3) Uani 1 1 d . . .
H34A H 0.8648 0.1092 0.3372 0.092 Uiso 1 1 calc R . .
H34B H 0.9945 0.0782 0.3013 0.092 Uiso 1 1 calc R . .
H34C H 0.9129 0.1436 0.2632 0.092 Uiso 1 1 calc R . .
C35 C 0.7186(8) 0.4034(5) 0.3423(5) 0.043(2) Uani 1 1 d . . .
C36 C 0.6561(11) 0.4005(6) 0.4156(6) 0.069(4) Uani 1 1 d . . .
H36A H 0.6357 0.4468 0.4242 0.104 Uiso 1 1 calc R . .
H36B H 0.7086 0.3691 0.4435 0.104 Uiso 1 1 calc R . .
H36C H 0.5848 0.3839 0.4247 0.104 Uiso 1 1 calc R . .
C37 C 0.8062(10) 0.4485(5) 0.3207(7) 0.068(4) Uani 1 1 d . . .
H37A H 0.8617 0.4374 0.2814 0.101 Uiso 1 1 calc R . .
H37B H 0.8485 0.4399 0.3552 0.101 Uiso 1 1 calc R . .
H37C H 0.7649 0.4971 0.3116 0.101 Uiso 1 1 calc R . .
C38 C 0.6294(10) 0.4303(6) 0.3019(6) 0.065(3) Uani 1 1 d . . .
H38A H 0.6677 0.4322 0.2562 0.097 Uiso 1 1 calc R . .
H38B H 0.5860 0.4767 0.3075 0.097 Uiso 1 1 calc R . .
H38C H 0.5753 0.3998 0.3152 0.097 Uiso 1 1 calc R . .
C39 C 0.9356(7) 0.2958(4) 0.3970(4) 0.0301(18) Uani 1 1 d . . .
C40 C 1.0349(8) 0.3220(4) 0.3682(5) 0.040(2) Uani 1 1 d . . .
H40 H 1.0598 0.3325 0.3223 0.048 Uiso 1 1 calc R . .
C41 C 1.0972(8) 0.3327(4) 0.4074(6) 0.053(3) Uani 1 1 d . . .
H41 H 1.1642 0.3512 0.3880 0.064 Uiso 1 1 calc R . .
C42 C 1.0629(10) 0.3167(5) 0.4734(6) 0.054(3) Uani 1 1 d . . .
H42 H 1.1070 0.3234 0.4995 0.065 Uiso 1 1 calc R . .
C43 C 0.9646(9) 0.2909(4) 0.5024(5) 0.046(2) Uani 1 1 d . . .
H43 H 0.9411 0.2799 0.5483 0.056 Uiso 1 1 calc R . .
C44 C 0.9011(9) 0.2812(4) 0.4646(5) 0.045(2) Uani 1 1 d . . .
H44 H 0.8326 0.2643 0.4847 0.054 Uiso 1 1 calc R . .
C45 C 0.2757(7) 0.7685(4) 0.3531(5) 0.034(2) Uani 1 1 d . . .
C46 C 0.3803(7) 0.7218(4) 0.3606(4) 0.0313(18) Uani 1 1 d . . .
C47 C 0.4706(7) 0.7330(4) 0.3806(4) 0.0339(19) Uani 1 1 d . . .
C48 C 0.4514(7) 0.7986(4) 0.3925(5) 0.037(2) Uani 1 1 d . . .
H48 H 0.5102 0.8081 0.4069 0.044 Uiso 1 1 calc R . .
C49 C 0.3513(8) 0.8509(4) 0.3843(5) 0.041(2) Uani 1 1 d . B .
C50 C 0.2626(8) 0.8349(4) 0.3655(5) 0.036(2) Uani 1 1 d . . .
C51 C 0.3348(9) 0.9238(5) 0.3967(6) 0.056(3) Uani 1 1 d U . .
C52 C 0.310(2) 0.9793(12) 0.3466(11) 0.054(3) Uani 0.60 1 d PU B 7
H52A H 0.2668 1.0200 0.3642 0.081 Uiso 0.60 1 calc PR B 7
H52B H 0.2634 0.9692 0.3224 0.081 Uiso 0.60 1 calc PR B 7
H52C H 0.3836 0.9882 0.3175 0.081 Uiso 0.60 1 calc PR B 7
C53 C 0.235(2) 0.9271(10) 0.4634(12) 0.055(3) Uani 0.60 1 d PU B 7
H53A H 0.2643 0.8921 0.4995 0.082 Uiso 0.60 1 calc PR B 7
H53B H 0.1643 0.9182 0.4581 0.082 Uiso 0.60 1 calc PR B 7
H53C H 0.2171 0.9729 0.4727 0.082 Uiso 0.60 1 calc PR B 7
C54 C 0.4455(19) 0.9335(12) 0.4032(11) 0.059(3) Uani 0.60 1 d PU B 7
H54A H 0.4626 0.9068 0.4455 0.088 Uiso 0.60 1 calc PR B 7
H54B H 0.4385 0.9825 0.3999 0.088 Uiso 0.60 1 calc PR B 7
H54C H 0.5090 0.9175 0.3686 0.088 Uiso 0.60 1 calc PR B 7
C52A C 0.322(3) 0.9769(19) 0.3231(17) 0.055(3) Uani 0.40 1 d PU B 8
H52D H 0.3933 0.9650 0.2910 0.083 Uiso 0.40 1 calc PR B 8
H52E H 0.3089 1.0248 0.3260 0.083 Uiso 0.40 1 calc PR B 8
H52F H 0.2552 0.9715 0.3099 0.083 Uiso 0.40 1 calc PR B 8
C53A C 0.224(3) 0.9455(15) 0.4416(19) 0.056(3) Uani 0.40 1 d PU B 8
H53D H 0.2273 0.9174 0.4855 0.084 Uiso 0.40 1 calc PR B 8
H53E H 0.1593 0.9393 0.4274 0.084 Uiso 0.40 1 calc PR B 8
H53F H 0.2120 0.9942 0.4417 0.084 Uiso 0.40 1 calc PR B 8
C54A C 0.435(3) 0.9228(17) 0.4304(17) 0.056(3) Uani 0.40 1 d PU B 8
H54D H 0.4274 0.8914 0.4733 0.084 Uiso 0.40 1 calc PR B 8
H54E H 0.4280 0.9694 0.4352 0.084 Uiso 0.40 1 calc PR B 8
H54F H 0.5115 0.9069 0.4035 0.084 Uiso 0.40 1 calc PR B 8
C55 C 0.5853(7) 0.6795(4) 0.3879(5) 0.035(2) Uani 1 1 d . . .
C56 C 0.6513(9) 0.6644(5) 0.3207(6) 0.057(3) Uani 1 1 d . . .
H56A H 0.7240 0.6294 0.3253 0.086 Uiso 1 1 calc R . .
H56B H 0.6696 0.7069 0.2911 0.086 Uiso 1 1 calc R . .
H56C H 0.6023 0.6475 0.3032 0.086 Uiso 1 1 calc R . .
C57 C 0.5646(8) 0.6123(5) 0.4341(5) 0.051(3) Uani 1 1 d . . .
H57A H 0.6386 0.5774 0.4328 0.076 Uiso 1 1 calc R . .
H57B H 0.5085 0.5964 0.4210 0.076 Uiso 1 1 calc R . .
H57C H 0.5335 0.6198 0.4783 0.076 Uiso 1 1 calc R . .
C58 C 0.6681(8) 0.7028(5) 0.4147(6) 0.056(3) Uani 1 1 d . . .
H58A H 0.6272 0.7153 0.4563 0.083 Uiso 1 1 calc R . .
H58B H 0.6928 0.7429 0.3837 0.083 Uiso 1 1 calc R . .
H58C H 0.7368 0.6650 0.4211 0.083 Uiso 1 1 calc R . .
C59 C 0.2970(7) 0.5597(4) 0.2836(5) 0.038(2) Uani 1 1 d . . .
C60 C 0.3783(8) 0.6445(4) 0.1795(5) 0.040(2) Uani 1 1 d . . .
C61 C 0.2782(8) 0.6704(5) 0.1451(5) 0.048(3) Uani 1 1 d . . .
H61A H 0.2506 0.6312 0.1435 0.073 Uiso 1 1 calc R . .
H61B H 0.3042 0.6956 0.1007 0.073 Uiso 1 1 calc R . .
H61C H 0.2144 0.7013 0.1684 0.073 Uiso 1 1 calc R . .
C62 C 0.4288(10) 0.7055(5) 0.1759(6) 0.059(3) Uani 1 1 d . . .
H62A H 0.3673 0.7405 0.1954 0.089 Uiso 1 1 calc R . .
H62B H 0.4587 0.7257 0.1303 0.089 Uiso 1 1 calc R . .
H62C H 0.4925 0.6891 0.1995 0.089 Uiso 1 1 calc R . .
C63 C 0.4767(9) 0.5914(5) 0.1476(5) 0.050(3) Uani 1 1 d . . .
H63A H 0.5391 0.5739 0.1722 0.076 Uiso 1 1 calc R . .
H63B H 0.5080 0.6133 0.1029 0.076 Uiso 1 1 calc R . .
H63C H 0.4457 0.5530 0.1473 0.076 Uiso 1 1 calc R . .
C64 C 0.2210(8) 0.5171(4) 0.4060(4) 0.035(2) Uani 1 1 d . . .
C65 C 0.2965(9) 0.4439(4) 0.4097(5) 0.046(2) Uani 1 1 d . . .
H65A H 0.2934 0.4267 0.3732 0.069 Uiso 1 1 calc R . .
H65B H 0.2671 0.4139 0.4507 0.069 Uiso 1 1 calc R . .
H65C H 0.3774 0.4440 0.4077 0.069 Uiso 1 1 calc R . .
C66 C 0.0928(8) 0.5191(5) 0.4084(6) 0.057(3) Uani 1 1 d . . .
H66A H 0.0457 0.5663 0.4072 0.086 Uiso 1 1 calc R . .
H66B H 0.0626 0.4884 0.4485 0.086 Uiso 1 1 calc R . .
H66C H 0.0889 0.5037 0.3709 0.086 Uiso 1 1 calc R . .
C67 C 0.2296(11) 0.5449(5) 0.4611(5) 0.056(3) Uani 1 1 d . . .
H67A H 0.3109 0.5457 0.4571 0.084 Uiso 1 1 calc R . .
H67B H 0.2028 0.5152 0.5028 0.084 Uiso 1 1 calc R . .
H67C H 0.1806 0.5918 0.4589 0.084 Uiso 1 1 calc R . .
C68 C 0.2745(8) 0.5081(4) 0.2545(5) 0.035(2) Uani 1 1 d . . .
C69 C 0.1631(8) 0.5152(5) 0.2481(5) 0.043(2) Uani 1 1 d . . .
H69 H 0.1029 0.5535 0.2589 0.052 Uiso 1 1 calc R . .
C70 C 0.1386(9) 0.4646(5) 0.2253(5) 0.050(3) Uani 1 1 d . . .
H70 H 0.0630 0.4696 0.2184 0.060 Uiso 1 1 calc R . .
C71 C 0.2283(10) 0.4074(5) 0.2131(5) 0.051(3) Uani 1 1 d . . .
H71 H 0.2116 0.3717 0.2006 0.061 Uiso 1 1 calc R . .
C72 C 0.3366(10) 0.4015(4) 0.2187(5) 0.049(3) Uani 1 1 d . . .
H72 H 0.3965 0.3630 0.2079 0.058 Uiso 1 1 calc R . .
C73 C 0.3634(9) 0.4512(4) 0.2401(5) 0.047(2) Uani 1 1 d . . .
H73 H 0.4405 0.4464 0.2448 0.056 Uiso 1 1 calc R . .
C74 C -0.0748(8) 0.9354(4) 0.2874(5) 0.039(2) Uani 1 1 d . . .
C75 C 0.0895(10) 0.9325(6) 0.1849(6) 0.060(2) Uani 1 1 d U . .
C76 C 0.225(2) 0.8947(13) 0.1833(16) 0.064(4) Uani 0.50 1 d PU C 3
H76A H 0.2340 0.8446 0.1932 0.096 Uiso 0.50 1 calc PR C 3
H76B H 0.2517 0.9069 0.2157 0.096 Uiso 0.50 1 calc PR C 3
H76C H 0.2715 0.9094 0.1401 0.096 Uiso 0.50 1 calc PR C 3
C77 C 0.121(2) 1.0038(16) 0.1560(17) 0.066(4) Uani 0.50 1 d PU C 3
H77A H 0.0496 1.0399 0.1511 0.099 Uiso 0.50 1 calc PR C 3
H77B H 0.1739 1.0035 0.1135 0.099 Uiso 0.50 1 calc PR C 3
H77C H 0.1594 1.0131 0.1852 0.099 Uiso 0.50 1 calc PR C 3
C78 C 0.030(3) 0.9072(13) 0.1477(16) 0.069(4) Uani 0.50 1 d PU C 3
H78A H -0.0505 0.9346 0.1496 0.103 Uiso 0.50 1 calc PR C 3
H78B H 0.0296 0.8586 0.1671 0.103 Uiso 0.50 1 calc PR C 3
H78C H 0.0723 0.9121 0.1024 0.103 Uiso 0.50 1 calc PR C 3
C76A C 0.198(2) 0.8794(12) 0.1736(15) 0.052(4) Uani 0.50 1 d PU C 4
H76D H 0.1844 0.8463 0.1538 0.078 Uiso 0.50 1 calc PR C 4
H76E H 0.2208 0.8553 0.2150 0.078 Uiso 0.50 1 calc PR C 4
H76F H 0.2596 0.9011 0.1443 0.078 Uiso 0.50 1 calc PR C 4
C77A C 0.084(2) 1.0081(15) 0.1666(16) 0.062(4) Uani 0.50 1 d PU C 4
H77D H 0.0044 1.0338 0.1632 0.093 Uiso 0.50 1 calc PR C 4
H77E H 0.1374 1.0191 0.1247 0.093 Uiso 0.50 1 calc PR C 4
H77F H 0.1077 1.0210 0.1999 0.093 Uiso 0.50 1 calc PR C 4
C78A C 0.008(2) 0.9356(13) 0.1413(16) 0.068(4) Uani 0.50 1 d PU C 4
H78D H -0.0697 0.9644 0.1553 0.101 Uiso 0.50 1 calc PR C 4
H78E H 0.0003 0.8889 0.1447 0.101 Uiso 0.50 1 calc PR C 4
H78F H 0.0399 0.9555 0.0961 0.101 Uiso 0.50 1 calc PR C 4
C79 C -0.1665(8) 0.9060(4) 0.4096(5) 0.036(2) Uani 1 1 d . . .
C80 C -0.1070(9) 0.8967(5) 0.4635(5) 0.045(2) Uani 1 1 d . . .
H80A H -0.0488 0.8527 0.4670 0.067 Uiso 1 1 calc R . .
H80B H -0.1649 0.8969 0.5044 0.067 Uiso 1 1 calc R . .
H80C H -0.0682 0.9346 0.4543 0.067 Uiso 1 1 calc R . .
C81 C -0.2228(8) 0.8451(4) 0.4219(5) 0.045(2) Uani 1 1 d . . .
H81A H -0.2605 0.8510 0.3861 0.068 Uiso 1 1 calc R . .
H81B H -0.2814 0.8435 0.4627 0.068 Uiso 1 1 calc R . .
H81C H -0.1626 0.8019 0.4250 0.068 Uiso 1 1 calc R . .
C82 C -0.2598(9) 0.9736(5) 0.4036(5) 0.045(2) Uani 1 1 d . . .
H82A H -0.2227 1.0125 0.3915 0.068 Uiso 1 1 calc R . .
H82B H -0.3154 0.9746 0.4452 0.068 Uiso 1 1 calc R . .
H82C H -0.3014 0.9770 0.3700 0.068 Uiso 1 1 calc R . .
C83 C -0.1796(8) 0.9687(4) 0.2580(5) 0.040(2) Uani 1 1 d . . .
C84 C -0.2524(10) 0.9290(6) 0.2571(6) 0.061(3) Uani 1 1 d . . .
H84 H -0.2328 0.8804 0.2727 0.073 Uiso 1 1 calc R . .
C85 C -0.3519(12) 0.9596(7) 0.2338(7) 0.082(5) Uani 1 1 d . . .
H85 H -0.4004 0.9316 0.2331 0.098 Uiso 1 1 calc R . .
C86 C -0.3834(11) 1.0276(7) 0.2119(8) 0.093(5) Uani 1 1 d . . .
H86 H -0.4530 1.0477 0.1956 0.111 Uiso 1 1 calc R . .
C87 C -0.3130(10) 1.0690(5) 0.2132(6) 0.060(3) Uani 1 1 d . . .
H87 H -0.3345 1.1177 0.1987 0.072 Uiso 1 1 calc R . .
C88 C -0.2131(10) 1.0383(5) 0.2355(5) 0.049(2) Uani 1 1 d . . .
H88 H -0.1644 1.0664 0.2356 0.059 Uiso 1 1 calc R . .

loop_
_atom_site_aniso_label
_atom_site_aniso_U_11
_atom_site_aniso_U_22
_atom_site_aniso_U_33
_atom_site_aniso_U_23
_atom_site_aniso_U_13
_atom_site_aniso_U_12
I1 0.0519(4) 0.0763(5) 0.0557(5) 0.0002(4) -0.0079(3) -0.0489(4)
I2 0.0366(3) 0.0401(3) 0.0776(5) -0.0178(3) -0.0188(3) -0.0119(2)
Ni1 0.0381(8) 0.0452(8) 0.0382(9) 0.0066(7) -0.0095(7) -0.0268(7)
Ni2 0.0291(7) 0.0196(6) 0.0530(10) -0.0051(6) -0.0119(7) -0.0071(5)
Si1 0.0305(12) 0.0397(12) 0.0386(14) 0.0053(10) -0.0115(10) -0.0188(10)
Si2 0.0342(13) 0.0384(12) 0.0464(16) 0.0051(11) -0.0106(11) -0.0216(10)
Si3 0.0280(11) 0.0222(10) 0.0533(16) -0.0038(10) -0.0109(10) -0.0061(9)
Si4 0.0305(12) 0.0202(10) 0.0509(15) -0.0052(10) -0.0140(10) -0.0068(9)
O1 0.032(3) 0.048(4) 0.040(4) 0.009(3) -0.011(3) -0.017(3)
O2 0.043(4) 0.047(4) 0.044(4) 0.005(3) -0.016(3) -0.025(3)
O3 0.030(3) 0.027(3) 0.081(5) -0.014(3) -0.012(3) -0.010(2)
O4 0.030(3) 0.020(3) 0.070(5) -0.014(3) -0.016(3) -0.001(2)
N1 0.027(4) 0.033(4) 0.051(5) 0.004(3) -0.011(3) -0.019(3)
N2 0.030(4) 0.028(4) 0.056(5) 0.002(3) -0.013(3) -0.012(3)
N3 0.043(4) 0.032(4) 0.050(5) 0.008(3) -0.017(4) -0.017(3)
N4 0.026(4) 0.029(4) 0.054(5) 0.000(3) -0.007(3) -0.016(3)
N5 0.036(4) 0.030(4) 0.057(5) -0.005(3) -0.005(4) -0.012(3)
N6 0.030(4) 0.016(3) 0.054(5) -0.004(3) -0.014(3) -0.003(3)
N7 0.029(4) 0.024(3) 0.058(5) -0.004(3) -0.005(3) -0.011(3)
N8 0.034(4) 0.025(3) 0.043(5) -0.007(3) -0.007(3) -0.012(3)
C1 0.042(5) 0.035(4) 0.028(5) 0.003(4) -0.010(4) -0.019(4)
C2 0.030(4) 0.032(4) 0.036(5) 0.011(4) -0.005(4) -0.012(3)
C3 0.030(4) 0.017(3) 0.049(6) 0.009(3) -0.016(4) -0.009(3)
C4 0.014(3) 0.009(3) 0.058(6) 0.003(3) -0.006(3) -0.005(3)
C5 0.023(4) 0.019(4) 0.051(6) 0.004(3) -0.007(4) -0.008(3)
C6 0.024(4) 0.033(4) 0.045(6) 0.018(4) -0.014(4) -0.014(3)
C7 0.034(5) 0.031(4) 0.040(5) -0.006(4) 0.002(4) -0.019(4)
C8 0.039(5) 0.036(5) 0.070(7) -0.013(5) -0.002(5) -0.022(4)
C9 0.044(5) 0.036(5) 0.040(6) 0.010(4) -0.003(4) -0.018(4)
C10 0.036(5) 0.050(5) 0.033(5) -0.008(4) 0.007(4) -0.021(4)
C11 0.028(4) 0.032(4) 0.042(5) 0.002(4) -0.012(4) -0.013(3)
C12 0.051(6) 0.047(5) 0.064(7) 0.012(5) -0.027(5) -0.022(5)
C13 0.052(6) 0.047(5) 0.056(7) -0.008(5) -0.016(5) -0.014(5)
C14 0.047(6) 0.060(6) 0.066(7) 0.004(5) -0.030(5) -0.029(5)
C15 0.031(5) 0.027(4) 0.048(6) 0.003(4) -0.012(4) -0.009(3)
C16 0.067(5) 0.036(4) 0.067(6) 0.005(4) -0.029(4) -0.012(4)
C17 0.068(7) 0.038(8) 0.064(8) 0.013(7) -0.031(6) -0.010(6)
C18 0.071(7) 0.036(6) 0.073(9) 0.010(7) -0.029(7) -0.012(5)
C19 0.062(9) 0.023(7) 0.072(7) -0.002(6) -0.026(6) -0.012(6)
C17A 0.067(7) 0.041(8) 0.071(9) 0.007(7) -0.032(6) -0.010(6)
C18A 0.071(7) 0.034(6) 0.070(8) 0.011(7) -0.034(7) -0.011(5)
C19A 0.067(9) 0.031(7) 0.071(7) -0.002(6) -0.022(6) -0.011(6)
C20 0.027(4) 0.024(4) 0.045(6) -0.001(4) 0.002(4) -0.007(3)
C21 0.049(6) 0.028(4) 0.067(7) -0.003(4) -0.015(5) -0.014(4)
C22 0.047(6) 0.034(5) 0.051(6) 0.006(4) -0.022(5) -0.010(4)
C23 0.049(6) 0.042(5) 0.053(7) -0.006(5) 0.004(5) -0.012(4)
C24 0.025(4) 0.027(4) 0.073(7) -0.002(4) -0.004(4) -0.015(3)
C25 0.048(6) 0.065(6) 0.034(6) -0.004(5) -0.005(4) -0.032(5)
C26 0.043(6) 0.061(6) 0.068(8) -0.016(6) 0.007(5) -0.038(5)
C27 0.036(5) 0.065(7) 0.053(7) -0.002(5) 0.002(5) -0.028(5)
C28 0.038(6) 0.062(7) 0.055(7) 0.005(5) -0.006(5) -0.009(5)
C29 0.041(5) 0.055(6) 0.041(6) -0.014(5) -0.015(4) -0.017(4)
C30 0.038(5) 0.030(4) 0.042(5) 0.007(4) -0.007(4) -0.019(4)
C31 0.048(6) 0.035(5) 0.059(7) -0.008(4) -0.028(5) -0.012(4)
C32 0.041(6) 0.054(7) 0.106(11) -0.024(7) -0.013(6) -0.002(5)
C33 0.080(9) 0.046(6) 0.103(11) -0.013(7) -0.037(8) 0.008(6)
C34 0.064(7) 0.048(6) 0.084(9) -0.018(6) -0.031(6) -0.013(5)
C35 0.037(5) 0.031(4) 0.056(6) 0.003(4) -0.014(4) -0.009(4)
C36 0.063(8) 0.065(7) 0.061(8) -0.017(6) -0.002(6) 0.006(6)
C37 0.053(7) 0.025(5) 0.128(12) -0.015(6) -0.029(7) -0.007(4)
C38 0.060(7) 0.056(7) 0.072(9) -0.003(6) -0.025(6) -0.005(5)
C39 0.030(4) 0.020(4) 0.040(5) 0.004(3) -0.017(4) -0.005(3)
C40 0.040(5) 0.034(4) 0.048(6) -0.009(4) -0.010(4) -0.010(4)
C41 0.028(5) 0.026(4) 0.114(11) -0.018(5) -0.028(5) -0.005(4)
C42 0.062(7) 0.037(5) 0.075(8) -0.012(5) -0.038(6) -0.010(5)
C43 0.067(7) 0.030(4) 0.038(6) 0.002(4) -0.028(5) 0.001(4)
C44 0.047(6) 0.029(4) 0.058(7) 0.001(4) -0.016(5) -0.012(4)
C45 0.033(4) 0.023(4) 0.048(6) -0.005(4) -0.004(4) -0.017(3)
C46 0.032(4) 0.022(4) 0.040(5) 0.000(3) -0.017(4) -0.004(3)
C47 0.028(4) 0.030(4) 0.045(6) -0.007(4) -0.005(4) -0.013(3)
C48 0.027(4) 0.036(4) 0.059(6) -0.012(4) -0.015(4) -0.016(4)
C49 0.032(5) 0.025(4) 0.066(7) -0.008(4) -0.009(4) -0.010(4)
C50 0.041(5) 0.018(4) 0.050(6) -0.007(4) -0.011(4) -0.007(3)
C51 0.041(4) 0.039(4) 0.102(8) -0.040(5) -0.017(4) -0.004(3)
C52 0.041(5) 0.034(4) 0.102(9) -0.041(5) -0.016(5) -0.006(4)
C53 0.042(5) 0.040(5) 0.099(9) -0.042(5) -0.019(5) -0.005(4)
C54 0.042(4) 0.042(5) 0.106(9) -0.040(6) -0.018(5) -0.005(4)
C52A 0.042(5) 0.034(5) 0.104(9) -0.038(6) -0.017(5) -0.007(5)
C53A 0.042(4) 0.038(6) 0.102(9) -0.041(6) -0.018(5) -0.002(5)
C54A 0.042(4) 0.039(5) 0.102(9) -0.041(6) -0.016(5) -0.007(4)
C55 0.032(4) 0.027(4) 0.041(5) -0.002(4) -0.006(4) -0.005(3)
C56 0.043(6) 0.034(5) 0.080(8) -0.013(5) 0.000(5) 0.001(4)
C57 0.034(5) 0.041(5) 0.072(8) 0.002(5) -0.013(5) -0.016(4)
C58 0.033(5) 0.040(5) 0.094(9) -0.011(5) -0.013(5) -0.013(4)
C59 0.029(4) 0.014(3) 0.070(7) -0.002(4) -0.010(4) -0.008(3)
C60 0.039(5) 0.028(4) 0.049(6) -0.006(4) 0.004(4) -0.016(4)
C61 0.040(5) 0.038(5) 0.065(7) -0.005(5) -0.005(5) -0.017(4)
C62 0.063(7) 0.037(5) 0.077(8) -0.012(5) 0.000(6) -0.023(5)
C63 0.055(6) 0.038(5) 0.053(7) -0.012(5) 0.000(5) -0.011(4)
C64 0.038(5) 0.026(4) 0.036(5) 0.005(3) -0.010(4) -0.009(3)
C65 0.054(6) 0.023(4) 0.061(7) -0.002(4) -0.011(5) -0.017(4)
C66 0.030(5) 0.052(6) 0.080(8) -0.007(6) -0.007(5) -0.009(4)
C67 0.072(7) 0.039(5) 0.061(7) -0.015(5) -0.008(6) -0.020(5)
C68 0.037(5) 0.022(4) 0.045(6) -0.006(4) -0.012(4) -0.006(3)
C69 0.029(5) 0.032(4) 0.070(7) -0.008(4) -0.006(4) -0.018(4)
C70 0.056(6) 0.041(5) 0.069(7) -0.015(5) -0.012(5) -0.032(5)
C71 0.080(8) 0.030(5) 0.051(6) -0.003(4) -0.008(6) -0.038(5)
C72 0.067(7) 0.019(4) 0.070(7) -0.008(4) -0.035(6) -0.008(4)
C73 0.058(6) 0.029(4) 0.060(7) 0.002(4) -0.031(5) -0.014(4)
C74 0.041(5) 0.016(4) 0.063(7) -0.004(4) -0.015(4) -0.010(3)
C75 0.052(5) 0.045(4) 0.064(6) -0.002(4) 0.008(4) -0.009(4)
C76 0.052(6) 0.048(7) 0.066(8) 0.006(7) 0.009(6) -0.011(6)
C77 0.051(9) 0.047(5) 0.068(9) 0.004(6) 0.019(8) -0.010(5)
C78 0.068(8) 0.054(8) 0.067(8) -0.005(7) -0.006(6) -0.005(7)
C76A 0.047(7) 0.037(6) 0.061(8) -0.003(6) 0.007(6) -0.017(5)
C77A 0.047(9) 0.043(5) 0.063(9) 0.000(6) 0.026(7) -0.007(6)
C78A 0.061(7) 0.050(8) 0.069(8) -0.001(7) -0.004(6) 0.001(7)
C79 0.035(5) 0.026(4) 0.045(6) -0.001(4) -0.008(4) -0.010(4)
C80 0.050(6) 0.032(5) 0.045(6) -0.001(4) -0.013(5) -0.003(4)
C81 0.040(5) 0.030(4) 0.064(7) -0.008(4) -0.012(5) -0.008(4)
C82 0.044(5) 0.034(5) 0.055(7) -0.003(4) -0.010(5) -0.012(4)
C83 0.044(5) 0.030(4) 0.050(6) -0.002(4) -0.020(4) -0.011(4)
C84 0.062(7) 0.066(7) 0.061(8) 0.009(6) -0.038(6) -0.024(6)
C85 0.090(10) 0.078(9) 0.098(11) 0.017(8) -0.064(9) -0.044(8)
C86 0.045(7) 0.088(10) 0.120(13) 0.032(9) -0.048(8) -0.004(7)
C87 0.055(7) 0.034(5) 0.074(8) 0.008(5) -0.025(6) 0.007(5)
C88 0.058(6) 0.039(5) 0.052(7) -0.004(5) -0.025(5) -0.006(5)

loop_
_atom_type_symbol
_atom_type_description
_atom_type_scat_dispersion_real
_atom_type_scat_dispersion_imag
_atom_type_scat_source
C C 0.0181 0.0091 'International Tables Vol C Tables 4.2.6.8 and 6.1.1.4'
H H 0.0000 0.0000 'International Tables Vol C Tables 4.2.6.8 and 6.1.1.4'
N N 0.0311 0.0180 'International Tables Vol C Tables 4.2.6.8 and 6.1.1.4'
O O 0.0492 0.0322 'International Tables Vol C Tables 4.2.6.8 and 6.1.1.4'
Si Si 0.2541 0.3302 'International Tables Vol C Tables 4.2.6.8 and 6.1.1.4'
Ni Ni -3.0029 0.5091 'International Tables Vol C Tables 4.2.6.8 and 6.1.1.4'
I I -0.3257 6.8362 'International Tables Vol C Tables 4.2.6.8 and 6.1.1.4'

loop_
_geom_angle_atom_site_label_1
_geom_angle_atom_site_label_2
_geom_angle_atom_site_label_3
_geom_angle
C1 Ni1 Si1 82.4(3)
C1 Ni1 Si2 79.9(3)
Si1 Ni1 Si2 161.96(11)
C1 Ni1 I1 175.0(3)
Si1 Ni1 I1 98.70(8)
Si2 Ni1 I1 99.28(8)
C45 Ni2 Si4 80.1(3)
C45 Ni2 Si3 81.5(3)
Si4 Ni2 Si3 159.87(11)
C45 Ni2 I2 178.8(3)
Si4 Ni2 I2 98.83(8)
Si3 Ni2 I2 99.44(8)
O1 Si1 N1 106.9(3)
O1 Si1 N2 107.1(4)
N1 Si1 N2 71.7(3)
O1 Si1 Ni1 107.5(3)
N1 Si1 Ni1 128.5(3)
N2 Si1 Ni1 130.0(3)
O1 Si1 C30 115.2(3)
N1 Si1 C30 35.9(3)
N2 Si1 C30 36.1(3)
Ni1 Si1 C30 137.3(2)
O2 Si2 N4 109.3(3)
O2 Si2 N3 108.7(4)
N4 Si2 N3 71.1(3)
O2 Si2 Ni1 108.8(3)
N4 Si2 Ni1 127.3(3)
N3 Si2 Ni1 126.6(3)
O2 Si2 C15 119.7(4)
N4 Si2 C15 36.0(3)
N3 Si2 C15 36.0(3)
Ni1 Si2 C15 131.5(3)
O3 Si3 N6 108.6(3)
O3 Si3 N5 109.8(3)
N6 Si3 N5 71.4(3)
O3 Si3 Ni2 107.1(2)
N6 Si3 Ni2 133.9(2)
N5 Si3 Ni2 121.2(3)
O3 Si3 C74 119.4(3)
N6 Si3 C74 35.8(3)
N5 Si3 C74 36.4(3)
Ni2 Si3 C74 132.8(3)
O4 Si4 N8 108.0(3)
O4 Si4 N7 108.4(3)
N8 Si4 N7 72.4(3)
O4 Si4 Ni2 107.8(2)
N8 Si4 Ni2 130.7(2)
N7 Si4 Ni2 124.8(3)
O4 Si4 C59 118.6(3)
N8 Si4 C59 35.6(3)
N7 Si4 C59 37.6(3)
Ni2 Si4 C59 133.5(3)
C6 O1 Si1 112.0(5)
C2 O2 Si2 110.0(6)
C50 O3 Si3 111.7(5)
C46 O4 Si4 111.2(5)
C30 N1 C31 131.7(8)
C30 N1 Si1 91.1(6)
C31 N1 Si1 134.3(7)
C30 N2 C35 132.8(9)
C30 N2 Si1 90.3(6)
C35 N2 Si1 135.0(7)
C15 N3 C16 132.0(8)
C15 N3 Si2 90.1(6)
C16 N3 Si2 133.3(7)
C15 N4 C20 135.0(7)
C15 N4 Si2 90.2(5)
C20 N4 Si2 134.0(6)
C74 N5 C75 131.7(9)
C74 N5 Si3 89.4(6)
C75 N5 Si3 135.8(7)
C74 N6 C79 133.3(7)
C74 N6 Si3 90.7(6)
C79 N6 Si3 134.6(6)
C59 N7 C60 133.8(8)
C59 N7 Si4 87.9(6)
C60 N7 Si4 135.2(5)
C59 N8 C64 131.7(7)
C59 N8 Si4 90.9(5)
C64 N8 Si4 136.0(6)
C2 C1 C6 114.9(8)
C2 C1 Ni1 124.3(6)
C6 C1 Ni1 120.8(7)
C1 C2 C3 125.0(8)
C1 C2 O2 116.7(7)
C3 C2 O2 118.3(8)
C4 C3 C2 116.0(8)
C4 C3 C11 122.2(7)
C2 C3 C11 121.8(8)
C5 C4 C3 124.0(7)
C4 C5 C6 117.5(8)
C4 C5 C7 121.8(7)
C6 C5 C7 120.7(9)
C5 C6 O1 120.1(8)
C5 C6 C1 122.6(9)
O1 C6 C1 117.3(7)
C10 C7 C9 108.0(7)
C10 C7 C5 112.7(8)
C9 C7 C5 110.1(7)
C10 C7 C8 106.6(7)
C9 C7 C8 109.3(8)
C5 C7 C8 110.1(7)
C13 C11 C12 108.4(8)
C13 C11 C3 111.7(7)
C12 C11 C3 110.1(7)
C13 C11 C14 107.7(8)
C12 C11 C14 106.4(8)
C3 C11 C14 112.3(8)
N4 C15 N3 106.0(7)
N4 C15 C24 127.8(7)
N3 C15 C24 125.9(8)
N4 C15 Si2 53.8(4)
N3 C15 Si2 53.9(5)
C24 C15 Si2 163.9(7)
C17 C16 N3 115.0(16)
C17 C16 C19A 127(2)
N3 C16 C19A 108.6(13)
C17 C16 C17A 17.5(14)
N3 C16 C17A 108.5(14)
C19A C16 C17A 119.1(19)
C17 C16 C18 112.5(14)
N3 C16 C18 106.1(13)
C19A C16 C18 81.8(14)
C17A C16 C18 129.4(15)
C17 C16 C18A 92.3(15)
N3 C16 C18A 103.3(13)
C19A C16 C18A 106.4(14)
C17A C16 C18A 109.8(15)
C18 C16 C18A 25.3(12)
C17 C16 C19 110.7(18)
N3 C16 C19 109.8(12)
C19A C16 C19 21.5(11)
C17A C16 C19 99.8(17)
C18 C16 C19 101.8(14)
C18A C16 C19 125.0(14)
N4 C20 C23 105.9(7)
N4 C20 C22 109.0(7)
C23 C20 C22 111.7(8)
N4 C20 C21 112.9(7)
C23 C20 C21 108.1(8)
C22 C20 C21 109.2(7)
C25 C24 C29 120.0(8)
C25 C24 C15 118.4(10)
C29 C24 C15 121.6(8)
C24 C25 C26 119.7(10)
C27 C26 C25 119.5(9)
C26 C27 C28 119.7(9)
C29 C28 C27 121.3(11)
C28 C29 C24 119.8(9)
N1 C30 N2 105.8(8)
N1 C30 C39 128.9(8)
N2 C30 C39 125.3(8)
N1 C30 Si1 52.9(5)
N2 C30 Si1 53.6(5)
C39 C30 Si1 171.4(6)
N1 C31 C32 110.1(8)
N1 C31 C33 111.7(9)
C32 C31 C33 108.5(10)
N1 C31 C34 105.2(8)
C32 C31 C34 108.8(10)
C33 C31 C34 112.5(9)
N2 C35 C38 106.9(9)
N2 C35 C37 111.5(8)
C38 C35 C37 110.3(9)
N2 C35 C36 107.9(8)
C38 C35 C36 109.0(9)
C37 C35 C36 111.1(10)
C40 C39 C44 118.8(9)
C40 C39 C30 119.6(8)
C44 C39 C30 121.5(8)
C41 C40 C39 119.4(10)
C42 C41 C40 120.6(9)
C41 C42 C43 120.5(10)
C44 C43 C42 119.7(10)
C43 C44 C39 120.9(9)
C46 C45 C50 115.6(8)
C46 C45 Ni2 123.9(6)
C50 C45 Ni2 120.5(7)
C45 C46 C47 126.0(8)
C45 C46 O4 116.7(7)
C47 C46 O4 117.3(7)
C46 C47 C48 115.2(8)
C46 C47 C55 123.9(8)
C48 C47 C55 120.8(8)
C49 C48 C47 124.1(8)
C48 C49 C50 117.2(8)
C48 C49 C51 122.3(8)
C50 C49 C51 120.5(8)
O3 C50 C49 119.4(7)
O3 C50 C45 118.7(8)
C49 C50 C45 121.8(8)
C52 C51 C53A 94.1(17)
C52 C51 C54 99.3(15)
C53A C51 C54 120.9(19)
C52 C51 C49 116.7(12)
C53A C51 C49 113.0(15)
C54 C51 C49 111.1(11)
C52 C51 C54A 116.4(17)
C53A C51 C54A 106(2)
C54 C51 C54A 20.9(16)
C49 C51 C54A 109.7(14)
C52 C51 C53 113.1(13)
C53A C51 C53 19.3(16)
C54 C51 C53 111.7(14)
C49 C51 C53 105.2(10)
C54A C51 C53 92.8(16)
C52 C51 C52A 14.8(15)
C53A C51 C52A 105.7(19)
C54 C51 C52A 100.5(17)
C49 C51 C52A 103.0(13)
C54A C51 C52A 120.2(18)
C53 C51 C52A 125.0(15)
C57 C55 C47 111.8(7)
C57 C55 C58 105.7(8)
C47 C55 C58 113.9(7)
C57 C55 C56 108.5(8)
C47 C55 C56 109.1(8)
C58 C55 C56 107.4(8)
N8 C59 N7 106.5(8)
N8 C59 C68 128.2(7)
N7 C59 C68 125.0(9)
N8 C59 Si4 53.5(4)
N7 C59 Si4 54.5(4)
C68 C59 Si4 164.8(6)
N7 C60 C61 112.2(8)
N7 C60 C63 111.0(8)
C61 C60 C63 111.3(9)
N7 C60 C62 105.1(8)
C61 C60 C62 109.1(8)
C63 C60 C62 107.9(8)
N8 C64 C67 105.0(7)
N8 C64 C65 109.5(7)
C67 C64 C65 109.5(8)
N8 C64 C66 110.8(8)
C67 C64 C66 110.9(9)
C65 C64 C66 111.0(7)
C69 C68 C73 120.9(8)
C69 C68 C59 118.5(8)
C73 C68 C59 120.3(8)
C68 C69 C70 119.3(9)
C71 C70 C69 118.4(10)
C72 C71 C70 121.6(9)
C71 C72 C73 120.9(10)
C68 C73 C72 118.6(9)
N6 C74 N5 106.3(8)
N6 C74 C83 126.9(9)
N5 C74 C83 126.4(9)
N6 C74 Si3 53.5(4)
N5 C74 Si3 54.2(5)
C83 C74 Si3 163.8(6)
C76A C75 N5 109.1(15)
C76A C75 C77A 123.8(14)
N5 C75 C77A 103.3(14)
C76A C75 C78 92.6(16)
N5 C75 C78 112.0(14)
C77A C75 C78 116(2)
C76A C75 C78A 110.5(17)
N5 C75 C78A 114.2(14)
C77A C75 C78A 95.5(19)
C78 C75 C78A 21.4(12)
C76A C75 C77 107.5(14)
N5 C75 C77 114.2(16)
C77A C75 C77 16.5(12)
C78 C75 C77 119(2)
C78A C75 C77 101(2)
C76A C75 C76 23.1(14)
N5 C75 C76 103.0(15)
C77A C75 C76 106.0(16)
C78 C75 C76 115.1(18)
C78A C75 C76 131.0(18)
C77 C75 C76 91.0(15)
N6 C79 C80 106.0(7)
N6 C79 C82 110.0(7)
C80 C79 C82 111.0(8)
N6 C79 C81 110.4(7)
C80 C79 C81 109.9(7)
C82 C79 C81 109.7(7)
C88 C83 C84 117.2(10)
C88 C83 C74 122.9(8)
C84 C83 C74 119.8(8)
C85 C84 C83 120.2(11)
C86 C85 C84 122.0(12)
C85 C86 C87 119.2(11)
C88 C87 C86 118.6(10)
C87 C88 C83 122.9(10)

loop_
_geom_bond_atom_site_label_1
_geom_bond_atom_site_label_2
_geom_bond_distance
I1 Ni1 2.5068(15)
I2 Ni2 2.5112(15)
Ni1 C1 1.928(8)
Ni1 Si1 2.159(3)
Ni1 Si2 2.171(3)
Ni2 C45 1.931(9)
Ni2 Si4 2.174(2)
Ni2 Si3 2.184(2)
Si1 O1 1.659(6)
Si1 N1 1.831(8)
Si1 N2 1.846(8)
Si1 C30 2.295(10)
Si2 O2 1.663(6)
Si2 N4 1.818(7)
Si2 N3 1.822(9)
Si2 C15 2.254(9)
Si3 O3 1.665(7)
Si3 N6 1.822(7)
Si3 N5 1.839(9)
Si3 C74 2.267(9)
Si4 O4 1.658(6)
Si4 N8 1.826(6)
Si4 N7 1.850(8)
Si4 C59 2.271(9)
O1 C6 1.403(11)
O2 C2 1.425(11)
O3 C50 1.372(11)
O4 C46 1.408(9)
N1 C30 1.347(12)
N1 C31 1.475(12)
N2 C30 1.352(12)
N2 C35 1.468(12)
N3 C15 1.326(11)
N3 C16 1.494(14)
N4 C15 1.325(12)
N4 C20 1.475(11)
N5 C74 1.344(12)
N5 C75 1.479(14)
N6 C74 1.327(12)
N6 C79 1.484(12)
N7 C59 1.387(9)
N7 C60 1.449(12)
N8 C59 1.321(13)
N8 C64 1.500(10)
C1 C2 1.386(13)
C1 C6 1.435(12)
C2 C3 1.403(11)
C3 C4 1.383(12)
C3 C11 1.540(13)
C4 C5 1.377(13)
C5 C6 1.396(11)
C5 C7 1.556(12)
C7 C10 1.512(11)
C7 C9 1.514(13)
C7 C8 1.559(12)
C11 C13 1.533(13)
C11 C12 1.538(12)
C11 C14 1.549(11)
C15 C24 1.498(12)
C16 C17 1.45(3)
C16 C19A 1.52(3)
C16 C17A 1.56(3)
C16 C18 1.58(3)
C16 C18A 1.60(3)
C16 C19 1.61(3)
C20 C23 1.520(13)
C20 C22 1.521(14)
C20 C21 1.523(11)
C24 C25 1.370(13)
C24 C29 1.405(14)
C25 C26 1.414(12)
C26 C27 1.373(16)
C27 C28 1.392(15)
C28 C29 1.347(13)
C30 C39 1.469(13)
C31 C32 1.493(14)
C31 C33 1.506(17)
C31 C34 1.522(13)
C35 C38 1.479(15)
C35 C37 1.519(12)
C35 C36 1.574(15)
C39 C40 1.394(11)
C39 C44 1.397(14)
C40 C41 1.392(14)
C41 C42 1.364(16)
C42 C43 1.379(14)
C43 C44 1.369(14)
C45 C46 1.382(12)
C45 C50 1.438(11)
C46 C47 1.394(12)
C47 C48 1.402(12)
C47 C55 1.530(12)
C48 C49 1.395(13)
C49 C50 1.411(13)
C49 C51 1.561(12)
C51 C52 1.37(3)
C51 C53A 1.47(4)
C51 C54 1.48(3)
C51 C54A 1.59(4)
C51 C53 1.63(3)
C51 C52A 1.70(4)
C55 C57 1.518(11)
C55 C58 1.544(13)
C55 C56 1.546(14)
C59 C68 1.513(12)
C60 C61 1.503(15)
C60 C63 1.536(13)
C60 C62 1.539(11)
C64 C67 1.522(14)
C64 C65 1.525(12)
C64 C66 1.544(13)
C68 C69 1.370(13)
C68 C73 1.398(13)
C69 C70 1.418(12)
C70 C71 1.396(15)
C71 C72 1.332(15)
C72 C73 1.400(12)
C74 C83 1.491(13)
C75 C76A 1.47(3)
C75 C77A 1.49(3)
C75 C78 1.51(3)
C75 C78A 1.54(4)
C75 C77 1.55(3)
C75 C76 1.61(3)
C79 C80 1.492(14)
C79 C82 1.529(13)
C79 C81 1.537(11)
C83 C88 1.365(13)
C83 C84 1.386(13)
C84 C85 1.362(17)
C85 C86 1.333(18)
C86 C87 1.394(18)
C87 C88 1.357(15)

loop_
_platon_squeeze_void_nr
_platon_squeeze_void_average_x
_platon_squeeze_void_average_y
_platon_squeeze_void_average_z
_platon_squeeze_void_volume
_platon_squeeze_void_count_electrons
_platon_squeeze_void_content
1 0.500 0.000 1.000 499 74 ' '
2 0.343 0.769 0.543 13 1 ' '
3 0.657 0.231 0.457 13 1 ' '
